data_2310207
loop_
_publ_author_name
'Gilmore, C.M.'
'Wang, F.E.'

_publ_section_title
;
 Note on the structures of Tb Fe2 and Tb Fe3
;
_journal_name_full 'Acta Crystallographica (1,1948-23,1967)'
_journal_page_first 177
_journal_page_last 179
_journal_volume 23
_journal_year 1967
_chemical_formula_sum 'Fe3 Tb'
_space_group_IT_number 166
_symmetry_space_group_name_Hall '-R 3 2"'
_symmetry_space_group_name_H-M 'R -3 m :H'
_cell_angle_alpha 90
_cell_angle_beta 90
_cell_angle_gamma 120
_cell_formula_units_Z 9
_cell_length_a 5.11
_cell_length_b 5.11
_cell_length_c 24.42
_cell_volume 552.228
_citation_journal_id_ASTM ACCRA9
_cod_data_source_file Gilmore_ACCRA9_1967_80.cif
_cod_data_source_block Fe3Tb1
_cod_original_cell_volume 552.2276
_cod_original_formula_sum 'Fe3 Tb1'
_cod_database_code 2310207

loop_
_symmetry_equiv_pos_as_xyz
x,y,z
-y,x-y,z
-x+y,-x,z
y,x,-z
-x,-x+y,-z
x-y,-y,-z
-x,-y,-z
y,-x+y,-z
x-y,x,-z
-y,-x,z
x,x-y,z
-x+y,y,z
x+2/3,y+1/3,z+1/3
-y+2/3,x-y+1/3,z+1/3
-x+y+2/3,-x+1/3,z+1/3
y+2/3,x+1/3,-z+1/3
-x+2/3,-x+y+1/3,-z+1/3
x-y+2/3,-y+1/3,-z+1/3
-x+2/3,-y+1/3,-z+1/3
y+2/3,-x+y+1/3,-z+1/3
x-y+2/3,x+1/3,-z+1/3
-y+2/3,-x+1/3,z+1/3
x+2/3,x-y+1/3,z+1/3
-x+y+2/3,y+1/3,z+1/3
x+1/3,y+2/3,z+2/3
-y+1/3,x-y+2/3,z+2/3
-x+y+1/3,-x+2/3,z+2/3
y+1/3,x+2/3,-z+2/3
-x+1/3,-x+y+2/3,-z+2/3
x-y+1/3,-y+2/3,-z+2/3
-x+1/3,-y+2/3,-z+2/3
y+1/3,-x+y+2/3,-z+2/3
x-y+1/3,x+2/3,-z+2/3
-y+1/3,-x+2/3,z+2/3
x+1/3,x-y+2/3,z+2/3
-x+y+1/3,y+2/3,z+2/3

loop_
_atom_site_label
_atom_site_type_symbol
_atom_site_fract_x
_atom_site_fract_y
_atom_site_fract_z
_atom_site_occupancy
_atom_site_U_iso_or_equiv
Fe2 Fe 0 0 0.6659 1 0.0
Fe3 Fe 0.5023 0.4977 0.0814 1 0.0
Tb2 Tb 0 0 0.1414 1 0.0
Fe1 Fe 0 0 0.5 1 0.0
Tb1 Tb 0 0 0 1 0.0
